data_2235462
loop_
_publ_author_name
'Ashraf, Adnan'
'Tahir, M. Nawaz'
'Siddiqui, Waseeq Ahmad'
'Perveen, Nadia'

_publ_section_title
;
 2-(1<i>H</i>-Benzimidazol-2-yl)-<i>N</i>-[(<i>E</i>)-(dimethylamino)methylidene]benzenesulfonamide
;
_journal_coeditor_code HB6832
_journal_issue 7
_journal_name_full 'Acta Crystallographica Section E'
_journal_page_first o2069
_journal_paper_doi 10.1107/S1600536812025159
_journal_volume 68
_journal_year 2012
_chemical_formula_iupac 'C16 H16 N4 O2 S'
_chemical_formula_moiety 'C16 H16 N4 O2 S'
_chemical_formula_sum 'C16 H16 N4 O2 S'
_chemical_formula_weight 328.39
_chemical_name_systematic
;
2-(1<i>H</i>-Benzimidazol-2-yl)-<i>N</i>-[(<i>E</i>)-
(dimethylamino)methylidene]benzenesulfonamide
;
_space_group_IT_number 14
_symmetry_cell_setting monoclinic
_symmetry_space_group_name_Hall '-P 2yn'
_symmetry_space_group_name_H-M 'P 1 21/n 1'
_atom_sites_solution_hydrogens geom
_atom_sites_solution_primary direct
_atom_sites_solution_secondary difmap
_audit_creation_method SHELXL-97
_cell_angle_alpha 90
_cell_angle_beta 110.657(5)
_cell_angle_gamma 90
_cell_formula_units_Z 8
_cell_length_a 15.630(5)
_cell_length_b 10.003(4)
_cell_length_c 22.122(5)
_cell_measurement_reflns_used 3328
_cell_measurement_temperature 296(2)
_cell_measurement_theta_max 26.00
_cell_measurement_theta_min 1.97
_cell_volume 3236.3(18)
_computing_cell_refinement 'SAINT (Bruker, 2009)'
_computing_data_collection 'APEX2 (Bruker, 2009)'
_computing_data_reduction 'SAINT (Bruker, 2009)'
_computing_molecular_graphics 'ORTEP-3 for Windows (Farrugia, 1997) and PLATON (Spek, 2009)'
_computing_publication_material
;
WinGX (Farrugia, 1999) and PLATON (Spek, 2009)
;
_computing_structure_refinement 'SHELXL97 (Sheldrick, 2008)'
_computing_structure_solution 'SHELXS97 (Sheldrick, 2008)'
_diffrn_ambient_temperature 296(2)
_diffrn_detector_area_resol_mean 8.00
_diffrn_measured_fraction_theta_full 0.999
_diffrn_measured_fraction_theta_max 0.999
_diffrn_measurement_device_type 'Bruker Kappa APEXII CCD'
_diffrn_measurement_method \w
_diffrn_radiation_monochromator graphite
_diffrn_radiation_source 'fine-focus sealed tube'
_diffrn_radiation_type MoK\a
_diffrn_radiation_wavelength 0.71073
_diffrn_reflns_av_R_equivalents 0.0695
_diffrn_reflns_av_sigmaI/netI 0.0740
_diffrn_reflns_limit_h_max 19
_diffrn_reflns_limit_h_min -19
_diffrn_reflns_limit_k_max 12
_diffrn_reflns_limit_k_min -12
_diffrn_reflns_limit_l_max 22
_diffrn_reflns_limit_l_min -27
_diffrn_reflns_number 26702
_diffrn_reflns_theta_full 26.00
_diffrn_reflns_theta_max 26.00
_diffrn_reflns_theta_min 1.97
_diffrn_standards_number 0
_exptl_absorpt_coefficient_mu 0.215
_exptl_absorpt_correction_T_max 0.952
_exptl_absorpt_correction_T_min 0.930
_exptl_absorpt_correction_type multi-scan
_exptl_absorpt_process_details '(SADABS; Bruker, 2005)'
_exptl_crystal_colour 'light brown'
_exptl_crystal_density_diffrn 1.348
_exptl_crystal_density_method 'not measured'
_exptl_crystal_description prism
_exptl_crystal_F_000 1376
_exptl_crystal_size_max 0.28
_exptl_crystal_size_mid 0.20
_exptl_crystal_size_min 0.18
_refine_diff_density_max 0.339
_refine_diff_density_min -0.323
_refine_ls_goodness_of_fit_ref 1.013
_refine_ls_hydrogen_treatment constr
_refine_ls_matrix_type full
_refine_ls_number_parameters 419
_refine_ls_number_reflns 6347
_refine_ls_number_restraints 0
_refine_ls_restrained_S_all 1.013
_refine_ls_R_factor_all 0.1303
_refine_ls_R_factor_gt 0.0592
_refine_ls_shift/su_max 0.000
_refine_ls_shift/su_mean 0.000
_refine_ls_structure_factor_coef Fsqd
_refine_ls_weighting_details 'calc w=1/[\s^2^(Fo^2^)+(0.0638P)^2^+0.4292P] where P=(Fo^2^+2Fc^2^)/3'
_refine_ls_weighting_scheme calc
_refine_ls_wR_factor_gt 0.1274
_refine_ls_wR_factor_ref 0.1589
_reflns_number_gt 3328
_reflns_number_total 6347
_reflns_threshold_expression I>2\s(I)
_cod_data_source_file hb6832.cif
_cod_data_source_block I
_cod_original_sg_symbol_H-M 'P 21/n'
_cod_database_code 2235462
_cod_database_fobs_code 2235462

loop_
_symmetry_equiv_pos_site_id
_symmetry_equiv_pos_as_xyz
1 x,y,z
2 1/2-x,1/2+y,1/2-z
3 -x,-y,-z
4 1/2+x,1/2-y,1/2+z

loop_
_atom_site_aniso_label
_atom_site_aniso_U_11
_atom_site_aniso_U_22
_atom_site_aniso_U_33
_atom_site_aniso_U_12
_atom_site_aniso_U_13
_atom_site_aniso_U_23
S1 0.0310(5) 0.0841(8) 0.0447(6) -0.0017(5) 0.0108(4) 0.0174(5)
O1 0.0589(17) 0.0562(18) 0.087(2) -0.0297(13) -0.0085(15) 0.0247(14)
O2 0.0421(16) 0.230(4) 0.0547(19) 0.022(2) 0.0280(14) 0.026(2)
N1 0.0621(18) 0.0204(13) 0.0280(15) -0.0069(12) 0.0123(13) -0.0025(11)
N2 0.0582(18) 0.0215(14) 0.0280(15) -0.0024(12) 0.0116(13) -0.0009(11)
N3 0.0426(16) 0.0581(19) 0.0441(19) 0.0099(14) 0.0063(14) 0.0020(15)
N4 0.0478(17) 0.058(2) 0.0480(19) -0.0014(15) 0.0037(15) 0.0097(16)
C1 0.0462(19) 0.0310(18) 0.0311(19) -0.0014(14) 0.0133(15) -0.0018(14)
C2 0.086(3) 0.0307(19) 0.036(2) -0.0013(19) 0.014(2) -0.0063(16)
C3 0.082(3) 0.052(2) 0.033(2) -0.001(2) 0.018(2) -0.0100(17)
C4 0.074(3) 0.056(3) 0.028(2) -0.002(2) 0.0125(18) 0.0081(17)
C5 0.081(3) 0.0332(19) 0.035(2) -0.0088(18) 0.0156(19) 0.0047(16)
C6 0.0458(19) 0.0259(18) 0.0288(18) -0.0067(14) 0.0109(15) -0.0004(14)
C7 0.0359(17) 0.0244(16) 0.0289(17) -0.0020(14) 0.0132(14) 0.0021(14)
C8 0.0324(16) 0.0200(16) 0.0293(17) -0.0010(13) 0.0089(14) -0.0007(12)
C9 0.0370(18) 0.045(2) 0.039(2) -0.0078(15) 0.0154(16) -0.0052(15)
C10 0.0317(18) 0.058(2) 0.041(2) -0.0067(16) -0.0034(16) -0.0018(17)
C11 0.050(2) 0.043(2) 0.0280(19) -0.0027(16) 0.0042(17) 0.0017(15)
C12 0.049(2) 0.0368(19) 0.0322(19) -0.0013(16) 0.0162(16) 0.0034(14)
C13 0.0319(16) 0.0262(16) 0.0317(18) 0.0009(13) 0.0095(14) 0.0019(13)
C14 0.0338(18) 0.053(2) 0.050(2) -0.0061(16) 0.0089(17) 0.0087(18)
C15 0.126(4) 0.066(3) 0.082(3) 0.028(3) -0.002(3) 0.010(2)
C16 0.077(3) 0.087(3) 0.046(2) -0.024(2) -0.006(2) 0.009(2)
S2 0.0311(4) 0.0672(7) 0.0420(5) 0.0038(4) 0.0134(4) 0.0173(5)
O3 0.0529(15) 0.0439(15) 0.0805(19) -0.0146(12) 0.0099(14) 0.0084(13)
O4 0.0459(15) 0.146(3) 0.0526(17) 0.0202(16) 0.0291(14) 0.0309(16)
N5 0.0627(18) 0.0266(14) 0.0311(15) -0.0061(13) 0.0176(13) 0.0016(12)
N6 0.0562(18) 0.0334(15) 0.0306(15) -0.0038(13) 0.0155(13) -0.0043(12)
N7 0.0475(17) 0.0610(19) 0.0343(17) 0.0147(14) 0.0072(14) 0.0086(14)
N8 0.0533(19) 0.099(3) 0.0369(19) -0.0115(19) 0.0002(15) 0.0157(18)
C17 0.057(2) 0.0347(19) 0.0308(19) -0.0103(16) 0.0141(16) -0.0033(15)
C18 0.091(3) 0.047(2) 0.040(2) -0.010(2) 0.020(2) -0.0105(18)
C19 0.092(3) 0.068(3) 0.033(2) -0.021(2) 0.019(2) -0.015(2)
C20 0.082(3) 0.070(3) 0.028(2) -0.025(2) 0.015(2) 0.0067(18)
C21 0.075(3) 0.046(2) 0.037(2) -0.0132(19) 0.015(2) 0.0075(17)
C22 0.051(2) 0.037(2) 0.0264(18) -0.0136(15) 0.0134(15) -0.0023(14)
C23 0.0309(16) 0.0298(17) 0.0320(18) -0.0047(14) 0.0112(14) -0.0010(14)
C24 0.0362(17) 0.0317(18) 0.0284(18) -0.0015(14) 0.0097(14) 0.0006(14)
C25 0.0394(19) 0.059(2) 0.042(2) -0.0086(17) 0.0107(17) -0.0008(17)
C26 0.041(2) 0.079(3) 0.046(2) -0.0135(19) 0.0015(19) -0.003(2)
C27 0.059(2) 0.059(2) 0.033(2) 0.002(2) 0.0029(19) -0.0040(17)
C28 0.052(2) 0.047(2) 0.0290(19) 0.0068(16) 0.0185(16) 0.0038(15)
C29 0.0338(17) 0.0313(17) 0.0294(18) 0.0046(13) 0.0093(14) 0.0053(13)
C30 0.038(2) 0.073(3) 0.050(3) -0.0114(18) 0.0088(18) 0.012(2)
C31 0.155(6) 0.104(4) 0.078(4) 0.053(4) 0.004(4) 0.029(3)
C32 0.093(4) 0.164(5) 0.043(3) -0.056(3) -0.005(2) 0.011(3)

loop_
_atom_site_type_symbol
_atom_site_label
_atom_site_fract_x
_atom_site_fract_y
_atom_site_fract_z
_atom_site_U_iso_or_equiv
_atom_site_thermal_displace_type
_atom_site_occupancy
_atom_site_disorder_group
S S1 0.37734(6) 0.20738(11) 0.16157(4) 0.0540(4) Uani 1.000 -16
O O1 0.38444(16) 0.3454(2) 0.18274(13) 0.0766(11) Uani 1.000 -16
O O2 0.41107(17) 0.1781(4) 0.11124(13) 0.1060(16) Uani 1.000 -16
N N1 0.25436(18) 0.0481(2) 0.27589(11) 0.0378(9) Uani 1.000 -16
N N2 0.25592(18) 0.2709(2) 0.27357(12) 0.0369(9) Uani 1.000 -16
N N3 0.42077(18) 0.1030(3) 0.21989(13) 0.0507(10) Uani 1.000 -16
N N4 0.49756(19) 0.0855(3) 0.32963(14) 0.0548(11) Uani 1.000 -16
C C1 0.2819(2) 0.2276(3) 0.33732(15) 0.0362(11) Uani 1.000 -16
C C2 0.3058(3) 0.2996(3) 0.39450(15) 0.0529(14) Uani 1.000 -16
C C3 0.3299(3) 0.2312(4) 0.45146(16) 0.0563(14) Uani 1.000 -16
C C4 0.3314(3) 0.0922(3) 0.45294(15) 0.0541(16) Uani 1.000 -16
C C5 0.3069(3) 0.0181(3) 0.39697(15) 0.0510(14) Uani 1.000 -16
C C6 0.2813(2) 0.0883(3) 0.33941(14) 0.0341(11) Uani 1.000 -16
C C7 0.24058(19) 0.1606(3) 0.23952(14) 0.0293(10) Uani 1.000 -16
C C8 0.20535(19) 0.1538(3) 0.16793(13) 0.0278(9) Uani 1.000 -16
C C9 0.1123(2) 0.1313(3) 0.13747(15) 0.0398(11) Uani 1.000 -16
C C10 0.0741(2) 0.1237(3) 0.07082(16) 0.0479(11) Uani 1.000 -16
C C11 0.1275(2) 0.1359(3) 0.03388(15) 0.0429(11) Uani 1.000 -16
C C12 0.2199(2) 0.1569(3) 0.06293(15) 0.0388(11) Uani 1.000 -16
C C13 0.25898(19) 0.1670(3) 0.12983(14) 0.0304(10) Uani 1.000 -16
C C14 0.4588(2) 0.1557(3) 0.27730(16) 0.0472(11) Uani 1.000 -16
C C15 0.4997(3) -0.0594(4) 0.3281(2) 0.1017(19) Uani 1.000 -16
C C16 0.5413(3) 0.1492(4) 0.39179(17) 0.0774(16) Uani 1.000 -16
S S2 0.62238(5) 0.50313(10) 0.33544(4) 0.0466(3) Uani 1.000 -16
O O3 0.62214(15) 0.3695(2) 0.31038(12) 0.0628(9) Uani 1.000 -16
O O4 0.58453(16) 0.5169(3) 0.38516(12) 0.0784(13) Uani 1.000 -16
N N5 0.73966(18) 0.6823(2) 0.22561(11) 0.0399(9) Uani 1.000 -16
N N6 0.75783(18) 0.4613(2) 0.22988(12) 0.0400(9) Uani 1.000 -16
N N7 0.57612(18) 0.6125(3) 0.28025(13) 0.0495(10) Uani 1.000 -16
N N8 0.5008(2) 0.6440(4) 0.17119(14) 0.0673(13) Uani 1.000 -16
C C17 0.7302(2) 0.5032(3) 0.16597(15) 0.0412(11) Uani 1.000 -16
C C18 0.7158(3) 0.4298(4) 0.10993(16) 0.0602(14) Uani 1.000 -16
C C19 0.6876(3) 0.4976(4) 0.05251(17) 0.0652(16) Uani 1.000 -16
C C20 0.6720(3) 0.6343(4) 0.04889(16) 0.0612(16) Uani 1.000 -16
C C21 0.6871(3) 0.7089(3) 0.10395(16) 0.0539(14) Uani 1.000 -16
C C22 0.7180(2) 0.6412(3) 0.16255(14) 0.0382(11) Uani 1.000 -16
C C23 0.76194(19) 0.5718(3) 0.26304(14) 0.0309(10) Uani 1.000 -16
C C24 0.7940(2) 0.5793(3) 0.33451(14) 0.0326(10) Uani 1.000 -16
C C25 0.8858(2) 0.6104(3) 0.36720(16) 0.0478(11) Uani 1.000 -16
C C26 0.9208(2) 0.6157(4) 0.43360(17) 0.0591(14) Uani 1.000 -16
C C27 0.8658(3) 0.5928(3) 0.46862(17) 0.0539(12) Uani 1.000 -16
C C28 0.7741(2) 0.5633(3) 0.43755(15) 0.0415(11) Uani 1.000 -16
C C29 0.7384(2) 0.5552(3) 0.37065(14) 0.0320(10) Uani 1.000 -16
C C30 0.5412(2) 0.5667(4) 0.22150(17) 0.0555(16) Uani 1.000 -16
C C31 0.4949(4) 0.7876(5) 0.1769(2) 0.122(3) Uani 1.000 -16
C C32 0.4600(3) 0.5844(5) 0.10749(19) 0.108(2) Uani 1.000 -16
H H1 0.24759 -0.03292 0.26196 0.0453 Uiso 1.000 -16
H H2 0.30546 0.39255 0.39403 0.0639 Uiso 1.000 -16
H H3 0.34568 0.27844 0.49005 0.0673 Uiso 1.000 -16
H H4 0.34927 0.04845 0.49255 0.0651 Uiso 1.000 -16
H H5 0.30761 -0.07483 0.39780 0.0608 Uiso 1.000 -16
H H9 0.07525 0.12129 0.16212 0.0479 Uiso 1.000 -16
H H10 0.01148 0.11022 0.05105 0.0573 Uiso 1.000 -16
H H11 0.10149 0.12994 -0.01087 0.0516 Uiso 1.000 -16
H H12 0.25644 0.16446 0.03780 0.0467 Uiso 1.000 -16
H H14 0.45815 0.24824 0.28106 0.0564 Uiso 1.000 -16
H H15A 0.45358 -0.09097 0.28921 0.1522 Uiso 1.000 -16
H H15B 0.48820 -0.09457 0.36489 0.1522 Uiso 1.000 -16
H H15C 0.55872 -0.08863 0.32916 0.1522 Uiso 1.000 -16
H H16A 0.53553 0.24449 0.38678 0.1162 Uiso 1.000 -16
H H16B 0.60491 0.12542 0.40845 0.1162 Uiso 1.000 -16
H H16C 0.51255 0.11996 0.42130 0.1162 Uiso 1.000 -16
H H5A 0.73910 0.76310 0.23871 0.0478 Uiso 1.000 -16
H H18 0.72508 0.33784 0.11139 0.0719 Uiso 1.000 -16
H H19 0.67852 0.45024 0.01457 0.0784 Uiso 1.000 -16
H H20 0.65107 0.67604 0.00876 0.0736 Uiso 1.000 -16
H H21 0.67706 0.80070 0.10202 0.0649 Uiso 1.000 -16
H H25 0.92372 0.62779 0.34384 0.0575 Uiso 1.000 -16
H H26 0.98240 0.63487 0.45476 0.0711 Uiso 1.000 -16
H H27 0.88990 0.59712 0.51348 0.0645 Uiso 1.000 -16
H H28 0.73658 0.54898 0.46149 0.0496 Uiso 1.000 -16
H H30 0.54482 0.47545 0.21474 0.0667 Uiso 1.000 -16
H H31A 0.53722 0.81604 0.21800 0.1837 Uiso 1.000 -16
H H31B 0.43392 0.81161 0.17345 0.1837 Uiso 1.000 -16
H H31C 0.50972 0.83024 0.14296 0.1837 Uiso 1.000 -16
H H32A 0.48518 0.62559 0.07828 0.1617 Uiso 1.000 -16
H H32B 0.39504 0.59798 0.09207 0.1617 Uiso 1.000 -16
H H32C 0.47291 0.49031 0.11006 0.1617 Uiso 1.000 -16

loop_
_atom_type_symbol
_atom_type_description
_atom_type_scat_dispersion_real
_atom_type_scat_dispersion_imag
_atom_type_scat_source
C C 0.0033 0.0016 'International Tables Vol C Tables 4.2.6.8 and 6.1.1.4'
H H 0.0000 0.0000 'International Tables Vol C Tables 4.2.6.8 and 6.1.1.4'
N N 0.0061 0.0033 'International Tables Vol C Tables 4.2.6.8 and 6.1.1.4'
O O 0.0106 0.0060 'International Tables Vol C Tables 4.2.6.8 and 6.1.1.4'
S S 0.1246 0.1234 'International Tables Vol C Tables 4.2.6.8 and 6.1.1.4'

loop_
_geom_angle_atom_site_label_1
_geom_angle_atom_site_label_2
_geom_angle_atom_site_label_3
_geom_angle
_geom_angle_publ_flag
O1 S1 O2 116.3(2) no
O1 S1 N3 113.32(16) no
O1 S1 C13 107.12(16) no
O2 S1 N3 109.02(19) no
O2 S1 C13 105.41(16) no
N3 S1 C13 104.75(15) no
O3 S2 N7 113.45(15) no
O3 S2 C29 107.61(15) no
O4 S2 N7 108.77(16) no
O4 S2 C29 105.65(15) no
N7 S2 C29 104.41(15) no
O3 S2 O4 116.02(17) no
C6 N1 C7 106.9(2) no
C1 N2 C7 104.4(2) no
S1 N3 C14 115.8(2) no
C14 N4 C16 121.4(3) no
C14 N4 C15 121.6(3) no
C15 N4 C16 117.0(3) no
C6 N1 H1 127.00 no
C7 N1 H1 127.00 no
C22 N5 C23 107.1(2) no
C17 N6 C23 104.5(2) no
S2 N7 C30 115.9(3) no
C30 N8 C32 119.6(4) no
C31 N8 C32 118.2(3) no
C30 N8 C31 122.3(3) no
C23 N5 H5A 126.00 no
C22 N5 H5A 126.00 no
N2 C1 C6 110.0(3) no
C2 C1 C6 119.4(3) no
N2 C1 C2 130.6(3) no
C1 C2 C3 118.6(3) no
C2 C3 C4 121.3(3) no
C3 C4 C5 121.3(3) no
C4 C5 C6 116.9(3) no
N1 C6 C5 132.5(3) no
C1 C6 C5 122.3(3) no
N1 C6 C1 105.1(2) no
N1 C7 N2 113.6(3) no
N2 C7 C8 125.2(3) no
N1 C7 C8 121.1(3) no
C9 C8 C13 118.3(3) no
C7 C8 C13 124.6(3) no
C7 C8 C9 117.1(3) no
C8 C9 C10 120.7(3) no
C9 C10 C11 120.5(3) no
C10 C11 C12 119.9(3) no
C11 C12 C13 120.2(3) no
S1 C13 C12 116.2(2) no
C8 C13 C12 120.4(3) no
S1 C13 C8 123.3(2) no
N3 C14 N4 123.6(3) no
C3 C2 H2 121.00 no
C1 C2 H2 121.00 no
C2 C3 H3 119.00 no
C4 C3 H3 119.00 no
C3 C4 H4 119.00 no
C5 C4 H4 119.00 no
C4 C5 H5 122.00 no
C6 C5 H5 122.00 no
C10 C9 H9 120.00 no
C8 C9 H9 120.00 no
C9 C10 H10 120.00 no
C11 C10 H10 120.00 no
C12 C11 H11 120.00 no
C10 C11 H11 120.00 no
C11 C12 H12 120.00 no
C13 C12 H12 120.00 no
N3 C14 H14 118.00 no
N4 C14 H14 118.00 no
N4 C15 H15B 109.00 no
N4 C15 H15A 109.00 no
N4 C15 H15C 109.00 no
H15B C15 H15C 109.00 no
H15A C15 H15C 109.00 no
H15A C15 H15B 109.00 no
H16A C16 H16B 109.00 no
H16B C16 H16C 109.00 no
N4 C16 H16B 109.00 no
H16A C16 H16C 109.00 no
N4 C16 H16A 109.00 no
N4 C16 H16C 110.00 no
N6 C17 C22 110.0(3) no
N6 C17 C18 130.0(3) no
C18 C17 C22 120.0(3) no
C17 C18 C19 117.7(4) no
C18 C19 C20 122.3(3) no
C19 C20 C21 120.8(3) no
C20 C21 C22 117.1(3) no
N5 C22 C21 132.8(3) no
N5 C22 C17 105.1(2) no
C17 C22 C21 122.0(3) no
N6 C23 C24 124.7(3) no
N5 C23 C24 122.0(3) no
N5 C23 N6 113.2(3) no
C23 C24 C25 117.6(3) no
C23 C24 C29 124.0(3) no
C25 C24 C29 118.5(3) no
C24 C25 C26 120.7(3) no
C25 C26 C27 120.5(3) no
C26 C27 C28 120.2(3) no
C27 C28 C29 119.9(3) no
S2 C29 C24 123.0(2) no
S2 C29 C28 116.6(2) no
C24 C29 C28 120.3(3) no
N7 C30 N8 122.9(4) no
C17 C18 H18 121.00 no
C19 C18 H18 121.00 no
C18 C19 H19 119.00 no
C20 C19 H19 119.00 no
C19 C20 H20 120.00 no
C21 C20 H20 120.00 no
C20 C21 H21 121.00 no
C22 C21 H21 121.00 no
C24 C25 H25 120.00 no
C26 C25 H25 120.00 no
C25 C26 H26 120.00 no
C27 C26 H26 120.00 no
C26 C27 H27 120.00 no
C28 C27 H27 120.00 no
C27 C28 H28 120.00 no
C29 C28 H28 120.00 no
N7 C30 H30 119.00 no
N8 C30 H30 119.00 no
N8 C31 H31A 109.00 no
N8 C31 H31B 109.00 no
N8 C31 H31C 109.00 no
H31A C31 H31B 110.00 no
H31A C31 H31C 109.00 no
H31B C31 H31C 109.00 no
N8 C32 H32A 109.00 no
N8 C32 H32B 109.00 no
N8 C32 H32C 109.00 no
H32A C32 H32B 109.00 no
H32A C32 H32C 109.00 no
H32B C32 H32C 109.00 no

loop_
_geom_bond_atom_site_label_1
_geom_bond_atom_site_label_2
_geom_bond_distance
_geom_bond_publ_flag
S1 O1 1.450(2) no
S1 O2 1.420(3) no
S1 N3 1.612(3) no
S1 C13 1.778(3) no
S2 O4 1.428(3) no
S2 N7 1.609(3) no
S2 C29 1.780(3) no
S2 O3 1.447(2) no
N1 C6 1.377(4) no
N1 C7 1.356(4) no
N2 C7 1.310(4) no
N2 C1 1.392(4) no
N3 C14 1.308(4) no
N4 C14 1.306(4) no
N4 C16 1.450(5) no
N4 C15 1.451(5) no
N1 H1 0.8600 no
N5 C22 1.377(4) no
N5 C23 1.351(4) no
N6 C17 1.389(4) no
N6 C23 1.316(4) no
N7 C30 1.303(5) no
N8 C32 1.454(5) no
N8 C30 1.319(5) no
N8 C31 1.448(6) no
N5 H5A 0.8600 no
C1 C2 1.387(4) no
C1 C6 1.394(4) no
C2 C3 1.365(5) no
C3 C4 1.391(5) no
C4 C5 1.376(4) no
C5 C6 1.384(4) no
C7 C8 1.484(4) no
C8 C9 1.389(5) no
C8 C13 1.389(4) no
C9 C10 1.384(5) no
C10 C11 1.364(5) no
C11 C12 1.374(5) no
C12 C13 1.391(4) no
C2 H2 0.9300 no
C3 H3 0.9300 no
C4 H4 0.9300 no
C5 H5 0.9300 no
C9 H9 0.9300 no
C10 H10 0.9300 no
C11 H11 0.9300 no
C12 H12 0.9300 no
C14 H14 0.9300 no
C15 H15C 0.9600 no
C15 H15A 0.9600 no
C15 H15B 0.9600 no
C16 H16C 0.9600 no
C16 H16B 0.9600 no
C16 H16A 0.9600 no
C17 C22 1.392(4) no
C17 C18 1.389(5) no
C18 C19 1.369(5) no
C19 C20 1.386(6) no
C20 C21 1.376(5) no
C21 C22 1.390(4) no
C23 C24 1.482(4) no
C24 C29 1.394(5) no
C24 C25 1.395(5) no
C25 C26 1.376(5) no
C26 C27 1.364(6) no
C27 C28 1.385(6) no
C28 C29 1.388(4) no
C18 H18 0.9300 no
C19 H19 0.9300 no
C20 H20 0.9300 no
C21 H21 0.9300 no
C25 H25 0.9300 no
C26 H26 0.9300 no
C27 H27 0.9300 no
C28 H28 0.9300 no
C30 H30 0.9300 no
C31 H31A 0.9600 no
C31 H31B 0.9600 no
C31 H31C 0.9600 no
C32 H32A 0.9600 no
C32 H32B 0.9600 no
C32 H32C 0.9600 no

loop_
_geom_hbond_atom_site_label_D
_geom_hbond_atom_site_label_H
_geom_hbond_atom_site_label_A
_geom_hbond_site_symmetry_A
_geom_hbond_distance_DH
_geom_hbond_distance_HA
_geom_hbond_distance_DA
_geom_hbond_angle_DHA
_geom_hbond_publ_flag
N1 H1 N2 2_545 0.86 2.11 2.964(3) 174 yes
N5 H5A N6 2_655 0.86 2.10 2.955(3) 178 yes
C9 H9 O4 2_545 0.93 2.56 3.153(4) 122 yes
C10 H10 O4 2_545 0.93 2.57 3.153(4) 121 yes
C25 H25 O2 2_655 0.93 2.47 3.114(5) 127 yes

loop_
_geom_torsion_atom_site_label_1
_geom_torsion_atom_site_label_2
_geom_torsion_atom_site_label_3
_geom_torsion_atom_site_label_4
_geom_torsion
_geom_torsion_publ_flag
O1 S1 N3 C14 -2.2(3) no
O2 S1 N3 C14 129.0(3) no
C13 S1 N3 C14 -118.6(3) no
O1 S1 C13 C8 -70.0(3) no
O1 S1 C13 C12 106.1(3) no
O2 S1 C13 C8 165.6(3) no
O2 S1 C13 C12 -18.3(3) no
N3 S1 C13 C8 50.6(3) no
N3 S1 C13 C12 -133.3(2) no
O4 S2 N7 C30 -127.7(3) no
C29 S2 N7 C30 119.9(3) no
O3 S2 C29 C24 67.4(3) no
O3 S2 C29 C28 -108.7(3) no
O4 S2 C29 C24 -168.1(3) no
O4 S2 C29 C28 15.9(3) no
O3 S2 N7 C30 3.0(3) no
N7 S2 C29 C28 130.5(2) no
N7 S2 C29 C24 -53.4(3) no
C7 N1 C6 C5 -177.8(4) no
C6 N1 C7 N2 -0.1(4) no
C7 N1 C6 C1 0.2(4) no
C6 N1 C7 C8 -176.2(3) no
C7 N2 C1 C6 0.0(4) no
C7 N2 C1 C2 -179.5(4) no
C1 N2 C7 N1 0.1(4) no
C1 N2 C7 C8 176.0(3) no
S1 N3 C14 N4 -179.6(3) no
C15 N4 C14 N3 -1.3(6) no
C16 N4 C14 N3 178.0(4) no
C23 N5 C22 C21 177.1(4) no
C22 N5 C23 N6 0.8(4) no
C23 N5 C22 C17 -0.8(4) no
C22 N5 C23 C24 176.6(3) no
C23 N6 C17 C22 -0.2(4) no
C17 N6 C23 N5 -0.4(4) no
C23 N6 C17 C18 178.9(4) no
C17 N6 C23 C24 -176.1(3) no
S2 N7 C30 N8 179.8(3) no
C31 N8 C30 N7 2.3(6) no
C32 N8 C30 N7 -177.3(4) no
C6 C1 C2 C3 1.3(6) no
N2 C1 C6 N1 -0.1(4) no
N2 C1 C2 C3 -179.2(4) no
N2 C1 C6 C5 178.1(4) no
C2 C1 C6 N1 179.5(3) no
C2 C1 C6 C5 -2.3(6) no
C1 C2 C3 C4 0.4(7) no
C2 C3 C4 C5 -1.3(8) no
C3 C4 C5 C6 0.4(7) no
C4 C5 C6 N1 179.1(4) no
C4 C5 C6 C1 1.5(6) no
N2 C7 C8 C13 82.7(4) no
N1 C7 C8 C9 77.7(4) no
N1 C7 C8 C13 -101.6(4) no
N2 C7 C8 C9 -98.0(4) no
C7 C8 C13 S1 -5.2(4) no
C7 C8 C13 C12 178.9(3) no
C13 C8 C9 C10 -0.7(4) no
C7 C8 C9 C10 180.0(3) no
C9 C8 C13 C12 -0.4(4) no
C9 C8 C13 S1 175.5(2) no
C8 C9 C10 C11 1.1(5) no
C9 C10 C11 C12 -0.5(5) no
C10 C11 C12 C13 -0.6(5) no
C11 C12 C13 C8 1.1(5) no
C11 C12 C13 S1 -175.2(2) no
N6 C17 C18 C19 179.5(4) no
C22 C17 C18 C19 -1.5(6) no
N6 C17 C22 N5 0.6(4) no
N6 C17 C22 C21 -177.6(4) no
C18 C17 C22 N5 -178.6(3) no
C18 C17 C22 C21 3.3(6) no
C17 C18 C19 C20 -1.0(7) no
C18 C19 C20 C21 2.0(8) no
C19 C20 C21 C22 -0.3(7) no
C20 C21 C22 N5 -179.9(4) no
C20 C21 C22 C17 -2.3(6) no
N5 C23 C24 C25 -81.3(4) no
N5 C23 C24 C29 99.8(4) no
N6 C23 C24 C25 94.1(4) no
N6 C23 C24 C29 -84.9(4) no
C23 C24 C25 C26 -178.3(3) no
C29 C24 C25 C26 0.7(5) no
C23 C24 C29 S2 3.5(4) no
C23 C24 C29 C28 179.5(3) no
C25 C24 C29 S2 -175.5(2) no
C25 C24 C29 C28 0.5(4) no
C24 C25 C26 C27 -1.1(5) no
C25 C26 C27 C28 0.3(5) no
C26 C27 C28 C29 0.9(5) no
C27 C28 C29 S2 174.9(2) no
C27 C28 C29 C24 -1.3(5) no

loop_
_cod_related_entry_id
_cod_related_entry_database
_cod_related_entry_code
1 ChemSpider 30657873
